data_8103674
loop_
_publ_author_name
'Walitzi, E.M.'
'Krischner, H.'

_publ_section_title
;
 Verfeinerung der Kristallstruktur von Bariumazid Ba (N3)2
;
_journal_name_full
;
Zeitschrift fuer Kristallographie, Kristallgeometrie, Kristallphysik, 
Kristallchemie (-144,1977)
;
_journal_page_first 19
_journal_page_last 26
_journal_volume 132
_journal_year 1970
_chemical_formula_sum 'Ba N6'
_chemical_name_systematic 'Ba (N3)2'
_space_group_IT_number 11
_symmetry_space_group_name_Hall '-P 2yb'
_symmetry_space_group_name_H-M 'P 1 21/m 1'
_cell_angle_alpha 90
_cell_angle_beta 99.34
_cell_angle_gamma 90
_cell_formula_units_Z 2
_cell_length_a 9.63
_cell_length_b 4.41
_cell_length_c 5.43
_cell_volume 227.546
_citation_journal_id_ASTM ZEKGAX
_cod_data_source_file Walitzi_ZEKGAX_1970_1018.cif
_cod_data_source_block Ba1N6
_cod_original_cell_volume 227.5457
_cod_original_formula_sum 'Ba1 N6'
_cod_database_code 8103674

loop_
_symmetry_equiv_pos_as_xyz
x,y,z
-x,y+1/2,-z
-x,-y,-z
x,-y-1/2,z

loop_
_atom_site_label
_atom_site_type_symbol
_atom_site_fract_x
_atom_site_fract_y
_atom_site_fract_z
_atom_site_occupancy
_atom_site_U_iso_or_equiv
N4 N 0.584 0.25 0.779 1 0.0
N5 N 0.46 0.25 0.75 1 0.0
N6 N 0.333 0.25 0.702 1 0.0
N1 N 0.093 0.75 0.86 1 0.0
Ba1 Ba+2 0.2181 0.25 0.1715 1 0.0
N3 N 0.112 0.75 0.437 1 0.0
N2 N 0.108 0.75 0.646 1 0.0
